data_4038235
loop_
_publ_author_name
'Mao, Jialin'
'Hai, Yu'
'Ye, Hebo'
'You, Lei'

_publ_section_title
;
 Adaptive Covalent Networks Enabled by Dual Reactivity: The Evolution of
 Reversible Covalent Bonds, Their Molecular Assemblies, and Guest
 Recognition.
;
_journal_issue 8
_journal_name_full 'The Journal of organic chemistry'
_journal_page_first 5351
_journal_page_last 5361
_journal_paper_doi 10.1021/acs.joc.0c00051
_journal_volume 85
_journal_year 2020
_chemical_formula_moiety '16(C25 H24 N2 O4 S4)'
_chemical_formula_sum 'C400 H384 N32 O64 S64'
_chemical_formula_weight 8715.21
_space_group_crystal_system orthorhombic
_space_group_IT_number 61
_space_group_name_Hall '-P 2ac 2ab'
_space_group_name_H-M_alt 'P b c a'
_atom_sites_solution_hydrogens geom
_audit_creation_date 2019-09-26
_audit_creation_method
;
Olex2 1.2-beta
(compiled 2018.05.29 svn.r3508 for OlexSys, GUI svn.r5506)
;
_cell_angle_alpha 90
_cell_angle_beta 90
_cell_angle_gamma 90
_cell_formula_units_Z 1
_cell_length_a 22.7162(6)
_cell_length_b 14.2568(4)
_cell_length_c 30.6478(9)
_cell_measurement_reflns_used 16546
_cell_measurement_temperature 173(2)
_cell_measurement_theta_max 60.1540
_cell_measurement_theta_min 2.4870
_cell_volume 9925.6(5)
_computing_molecular_graphics 'Olex2 (Dolomanov et al., 2009)'
_computing_publication_material 'Olex2 (Dolomanov et al., 2009)'
_computing_structure_refinement 'XL (Sheldrick, 2008)'
_diffrn_ambient_temperature 173.15
_diffrn_measured_fraction_theta_full 0.999
_diffrn_measured_fraction_theta_max 0.969
_diffrn_measurement_device_type 'Bruker APEX-II CCD'
_diffrn_measurement_method '\f and \w scans'
_diffrn_radiation_type GaK\a
_diffrn_radiation_wavelength 1.34139
_diffrn_reflns_av_R_equivalents 0.0479
_diffrn_reflns_av_unetI/netI 0.0446
_diffrn_reflns_Laue_measured_fraction_full 0.999
_diffrn_reflns_Laue_measured_fraction_max 0.969
_diffrn_reflns_limit_h_max 29
_diffrn_reflns_limit_h_min -27
_diffrn_reflns_limit_k_max 18
_diffrn_reflns_limit_k_min -17
_diffrn_reflns_limit_l_max 36
_diffrn_reflns_limit_l_min -39
_diffrn_reflns_number 39009
_diffrn_reflns_point_group_measured_fraction_full 0.999
_diffrn_reflns_point_group_measured_fraction_max 0.969
_diffrn_reflns_theta_full 53.594
_diffrn_reflns_theta_max 60.880
_diffrn_reflns_theta_min 2.509
_diffrn_standards_number 0
_exptl_absorpt_coefficient_mu 2.486
_exptl_absorpt_correction_type none
_exptl_crystal_density_diffrn 1.458
_exptl_crystal_description Prism
_exptl_crystal_F_000 4544
_refine_diff_density_max 1.064
_refine_diff_density_min -0.675
_refine_diff_density_rms 0.056
_refine_ls_extinction_method none
_refine_ls_goodness_of_fit_ref 1.032
_refine_ls_hydrogen_treatment constr
_refine_ls_matrix_type full
_refine_ls_number_parameters 631
_refine_ls_number_reflns 11131
_refine_ls_number_restraints 0
_refine_ls_restrained_S_all 1.032
_refine_ls_R_factor_all 0.0685
_refine_ls_R_factor_gt 0.0519
_refine_ls_shift/su_max 0.001
_refine_ls_shift/su_mean 0.000
_refine_ls_structure_factor_coef Fsqd
_refine_ls_weighting_details 'w=1/[\s^2^(Fo^2^)+(0.0629P)^2^+6.4684P] where P=(Fo^2^+2Fc^2^)/3'
_refine_ls_weighting_scheme calc
_refine_ls_wR_factor_gt 0.1309
_refine_ls_wR_factor_ref 0.1402
_reflns_Friedel_coverage 0.000
_reflns_number_gt 8657
_reflns_number_total 11131
_reflns_threshold_expression 'I > 2\s(I)'
_cod_data_source_file jo0c00051_si_002.cif
_cod_data_source_block 1H
_cod_depositor_comments 'Adding full bibliography for 4038227--4038237.cif.'
_cod_database_code 4038235
_shelxl_version_number 2014/6
_shelx_space_group_comment
;
The symmetry employed for this shelxl refinement is uniquely defined
by the following loop, which should always be used as a source of
symmetry information in preference to the above space-group names.
They are only intended as comments.
;
_olex2_refinement_description
;
1. Fixed Uiso
 At 1.2 times of:
  All C(H) groups, All C(H,H) groups
2.a Ternary CH refined with riding coordinates:
 C10(H10), C23(H23), C26(H26), C34(H34)
2.b Secondary CH2 refined with riding coordinates:
 C6(H6A,H6B), C9(H9A,H9B), C18(H18A,H18B), C21(H21A,H21B), C31(H31A,H31B),
 C33(H33A,H33B), C35(H35A,H35B), C42(H42A,H42B), C50(H50A,H50B), C55(H55A,H55B)
2.c Aromatic/amide H refined with riding coordinates:
 C17(H17), C24(H24), C25(H25), C27(H27), C28(H28), C32(H32), C37(H37),
 C38(H38), C39(H39), C40(H40), C44(H44), C45(H45), C46(H46), C47(H47), C48(H48),
  C49(H49), C51(H51), C53(H53), C57(H57), C58(H58), C59(H59), C60(H60),
 C61(H61), C62(H62)
;
_olex2_submission_special_instructions 'No special instructions were received'

loop_
_space_group_symop_operation_xyz
'x, y, z'
'-x+1/2, -y, z+1/2'
'x+1/2, -y+1/2, -z'
'-x, y+1/2, -z+1/2'
'-x, -y, -z'
'x-1/2, y, -z-1/2'
'-x-1/2, y-1/2, z'
'x, -y-1/2, z-1/2'

loop_
_atom_site_label
_atom_site_type_symbol
_atom_site_fract_x
_atom_site_fract_y
_atom_site_fract_z
_atom_site_U_iso_or_equiv
_atom_site_adp_type
_atom_site_occupancy
_atom_site_site_symmetry_order
_atom_site_calc_flag
_atom_site_refinement_flags_posn
_atom_site_refinement_flags_adp
_atom_site_refinement_flags_occupancy
_atom_site_disorder_assembly
_atom_site_disorder_group
S1 S 0.64971(3) 0.14298(5) 0.08126(2) 0.04534(16) Uani 1 1 d . . . . .
S2 S 0.98970(3) 0.35776(5) 0.10944(2) 0.04430(15) Uani 1 1 d . . . . .
S3 S 0.73435(3) 0.29374(5) -0.16728(2) 0.04323(15) Uani 1 1 d . . . . .
S4 S 0.74572(3) 0.11137(5) -0.08543(2) 0.05029(18) Uani 1 1 d . . . . .
S5 S 0.87340(3) 0.17432(6) 0.05070(2) 0.05327(19) Uani 1 1 d . . . . .
S6 S 1.00157(3) 0.22401(6) -0.18583(2) 0.0587(2) Uani 1 1 d . . . . .
S7 S 0.93429(4) 0.07615(6) -0.10057(2) 0.0578(2) Uani 1 1 d . . . . .
S8 S 0.72187(4) 0.38414(6) 0.13298(2) 0.0593(2) Uani 1 1 d . . . . .
N1 N 0.70987(9) 0.28643(14) -0.11575(7) 0.0405(5) Uani 1 1 d . . . . .
C2 C 0.65341(11) 0.36237(17) -0.05709(8) 0.0400(5) Uani 1 1 d . . . . .
O3 O 0.79472(8) 0.26608(16) -0.16856(7) 0.0590(5) Uani 1 1 d . . . . .
N4 N 0.67355(10) 0.32310(15) 0.10585(7) 0.0434(5) Uani 1 1 d . . . . .
O5 O 0.71927(10) 0.38239(14) -0.18553(7) 0.0597(5) Uani 1 1 d . . . . .
C6 C 0.70104(12) 0.12795(19) 0.00039(8) 0.0455(6) Uani 1 1 d . . . . .
H6A H 0.6934 0.0597 -0.0012 0.055 Uiso 1 1 calc R . . . .
H6B H 0.6650 0.1610 -0.0094 0.055 Uiso 1 1 calc R . . . .
C7 C 0.69057(11) 0.20153(19) -0.18702(8) 0.0414(5) Uani 1 1 d . . . . .
C8 C 0.93441(12) 0.20564(19) 0.12807(8) 0.0453(6) Uani 1 1 d . . . . .
C9 C 0.66365(12) 0.35762(19) -0.10518(8) 0.0463(6) Uani 1 1 d . . . . .
H9A H 0.6762 0.4199 -0.1160 0.056 Uiso 1 1 calc R . . . .
H9B H 0.6265 0.3407 -0.1201 0.056 Uiso 1 1 calc R . . . .
C10 C 0.68970(11) 0.18827(17) -0.10826(8) 0.0395(5) Uani 1 1 d . . . . .
H10 H 0.6548 0.1891 -0.0884 0.047 Uiso 1 1 calc R . . . .
O11 O 0.97679(11) 0.43734(14) 0.13630(7) 0.0638(6) Uani 1 1 d . . . . .
N12 N 0.93451(10) 0.32972(16) 0.07729(7) 0.0455(5) Uani 1 1 d . . . . .
O13 O 1.04289(9) 0.36403(17) 0.08448(7) 0.0631(6) Uani 1 1 d . . . . .
C14 C 0.90811(11) 0.12450(18) -0.18273(8) 0.0406(5) Uani 1 1 d . . . . .
C15 C 0.63580(11) 0.37022(17) 0.03332(8) 0.0422(6) Uani 1 1 d . . . . .
N16 N 0.95963(10) 0.24353(16) -0.14209(7) 0.0467(5) Uani 1 1 d . . . . .
C17 C 1.02494(14) 0.2221(2) 0.16997(9) 0.0568(7) Uani 1 1 d . . . . .
H17 H 1.0592 0.2570 0.1771 0.068 Uiso 1 1 calc R . . . .
C18 C 0.71448(11) 0.15517(19) 0.04736(8) 0.0417(5) Uani 1 1 d . . . . .
H18A H 0.7284 0.2209 0.0483 0.050 Uiso 1 1 calc R . . . .
H18B H 0.7463 0.1146 0.0588 0.050 Uiso 1 1 calc R . . . .
C19 C 0.67132(11) 0.14880(18) -0.15199(8) 0.0401(5) Uani 1 1 d . . . . .
C20 C 0.98491(12) 0.25372(19) 0.13882(8) 0.0437(6) Uani 1 1 d . . . . .
C21 C 0.92478(15) 0.1412(2) -0.04899(9) 0.0563(7) Uani 1 1 d . . . . .
H21A H 0.9508 0.1968 -0.0488 0.068 Uiso 1 1 calc R . . . .
H21B H 0.8836 0.1631 -0.0465 0.068 Uiso 1 1 calc R . . . .
C22 C 0.92878(13) 0.36103(18) -0.08795(9) 0.0473(6) Uani 1 1 d . . . . .
C23 C 0.66206(11) 0.22964(17) 0.12349(8) 0.0395(5) Uani 1 1 d . . . . .
H23 H 0.6252 0.2337 0.1412 0.047 Uiso 1 1 calc R . . . .
C24 C 0.68684(12) 0.40702(18) 0.01459(8) 0.0465(6) Uani 1 1 d . . . . .
H24 H 0.7158 0.4355 0.0326 0.056 Uiso 1 1 calc R . . . .
C25 C 0.60253(12) 0.3268(2) -0.03844(9) 0.0487(6) Uani 1 1 d . . . . .
H25 H 0.5730 0.3001 -0.0565 0.058 Uiso 1 1 calc R . . . .
C26 C 0.89793(11) 0.2530(2) 0.09374(9) 0.0462(6) Uani 1 1 d . . . . .
H26 H 0.8624 0.2806 0.1081 0.055 Uiso 1 1 calc R . . . .
C27 C 0.69541(12) 0.40230(18) -0.03004(8) 0.0440(6) Uani 1 1 d . . . . .
H27 H 0.7306 0.4268 -0.0423 0.053 Uiso 1 1 calc R . . . .
C28 C 0.97136(12) 0.38625(19) -0.01666(9) 0.0474(6) Uani 1 1 d . . . . .
H28 H 1.0053 0.3938 0.0011 0.057 Uiso 1 1 calc R . . . .
C29 C 0.71227(12) 0.2110(2) 0.15469(8) 0.0469(6) Uani 1 1 d . . . . .
O30 O 1.01113(14) 0.3094(2) -0.20861(8) 0.0968(10) Uani 1 1 d . . . . .
C31 C 0.94345(13) 0.1320(2) 0.03103(9) 0.0532(7) Uani 1 1 d . . . . .
H31A H 0.9705 0.1860 0.0275 0.064 Uiso 1 1 calc R . . . .
H31B H 0.9607 0.0896 0.0532 0.064 Uiso 1 1 calc R . . . .
C32 C 0.97755(12) 0.37233(19) -0.06087(9) 0.0483(6) Uani 1 1 d . . . . .
H32 H 1.0159 0.3704 -0.0732 0.058 Uiso 1 1 calc R . . . .
C33 C 0.75140(12) 0.15248(19) -0.02964(8) 0.0458(6) Uani 1 1 d . . . . .
H33A H 0.7881 0.1268 -0.0169 0.055 Uiso 1 1 calc R . . . .
H33B H 0.7554 0.2216 -0.0302 0.055 Uiso 1 1 calc R . . . .
C34 C 0.91512(12) 0.16897(18) -0.13819(8) 0.0422(6) Uani 1 1 d . . . . .
H34 H 0.8768 0.1974 -0.1291 0.051 Uiso 1 1 calc R . . . .
C35 C 0.93918(16) 0.0804(2) -0.01180(9) 0.0613(8) Uani 1 1 d . . . . .
H35A H 0.9772 0.0488 -0.0176 0.074 Uiso 1 1 calc R . . . .
H35B H 0.9086 0.0312 -0.0093 0.074 Uiso 1 1 calc R . . . .
C36 C 0.91549(12) 0.38938(17) 0.00218(9) 0.0457(6) Uani 1 1 d . . . . .
C37 C 0.86701(13) 0.3798(2) -0.02477(10) 0.0516(7) Uani 1 1 d . . . . .
H37 H 0.8286 0.3825 -0.0125 0.062 Uiso 1 1 calc R . . . .
C38 C 0.87344(13) 0.3663(2) -0.06930(10) 0.0519(7) Uani 1 1 d . . . . .
H38 H 0.8395 0.3605 -0.0872 0.062 Uiso 1 1 calc R . . . .
C39 C 0.59418(11) 0.3298(2) 0.00649(9) 0.0485(6) Uani 1 1 d . . . . .
H39 H 0.5595 0.3038 0.0188 0.058 Uiso 1 1 calc R . . . .
C40 C 0.67603(13) 0.1804(2) -0.22975(9) 0.0564(7) Uani 1 1 d . . . . .
H40 H 0.6893 0.2184 -0.2532 0.068 Uiso 1 1 calc R . . . .
O41 O 1.05274(9) 0.1706(2) -0.17358(8) 0.0840(8) Uani 1 1 d . . . . .
C42 C 0.62662(13) 0.3735(2) 0.08219(9) 0.0492(6) Uani 1 1 d . . . . .
H42A H 0.6258 0.4397 0.0919 0.059 Uiso 1 1 calc R . . . .
H42B H 0.5881 0.3450 0.0894 0.059 Uiso 1 1 calc R . . . .
C43 C 0.95195(12) 0.1488(2) -0.21166(8) 0.0448(6) Uani 1 1 d . . . . .
C44 C 0.91318(14) 0.0474(2) -0.26555(9) 0.0591(8) Uani 1 1 d . . . . .
H44 H 0.9145 0.0200 -0.2938 0.071 Uiso 1 1 calc R . . . .
C45 C 0.86524(12) 0.0612(2) -0.19555(9) 0.0500(6) Uani 1 1 d . . . . .
H45 H 0.8343 0.0439 -0.1763 0.060 Uiso 1 1 calc R . . . .
C46 C 0.63789(13) 0.0695(2) -0.15979(9) 0.0510(6) Uani 1 1 d . . . . .
H46 H 0.6252 0.0310 -0.1363 0.061 Uiso 1 1 calc R . . . .
C47 C 0.92245(16) 0.1209(2) 0.14868(10) 0.0608(8) Uani 1 1 d . . . . .
H47 H 0.8879 0.0864 0.1418 0.073 Uiso 1 1 calc R . . . .
C48 C 0.62313(15) 0.0472(2) -0.20250(10) 0.0639(8) Uani 1 1 d . . . . .
H48 H 0.5999 -0.0069 -0.2081 0.077 Uiso 1 1 calc R . . . .
C49 C 1.01247(17) 0.1372(2) 0.19015(11) 0.0670(9) Uani 1 1 d . . . . .
H49 H 1.0388 0.1129 0.2115 0.080 Uiso 1 1 calc R . . . .
C50 C 0.93722(14) 0.3407(2) -0.13578(9) 0.0546(7) Uani 1 1 d . . . . .
H50A H 0.8992 0.3481 -0.1513 0.066 Uiso 1 1 calc R . . . .
H50B H 0.9656 0.3860 -0.1483 0.066 Uiso 1 1 calc R . . . .
C51 C 0.95595(13) 0.1108(2) -0.25311(9) 0.0551(7) Uani 1 1 d . . . . .
H51 H 0.9870 0.1276 -0.2723 0.066 Uiso 1 1 calc R . . . .
O52 O 0.76642(13) 0.4204(2) 0.10484(9) 0.1017(10) Uani 1 1 d . . . . .
C53 C 0.86857(14) 0.0237(2) -0.23715(9) 0.0582(7) Uani 1 1 d . . . . .
H53 H 0.8393 -0.0196 -0.2464 0.070 Uiso 1 1 calc R . . . .
C54 C 0.74690(13) 0.2880(2) 0.16218(9) 0.0556(7) Uani 1 1 d . . . . .
C55 C 0.90789(13) 0.4051(2) 0.05066(9) 0.0528(7) Uani 1 1 d . . . . .
H55A H 0.9261 0.4657 0.0587 0.063 Uiso 1 1 calc R . . . .
H55B H 0.8654 0.4091 0.0574 0.063 Uiso 1 1 calc R . . . .
O56 O 0.69354(14) 0.45087(17) 0.16107(9) 0.0899(8) Uani 1 1 d . . . . .
C57 C 0.72403(17) 0.1286(2) 0.17694(10) 0.0679(9) Uani 1 1 d . . . . .
H57 H 0.7012 0.0738 0.1720 0.081 Uiso 1 1 calc R . . . .
C58 C 0.79351(15) 0.2885(4) 0.19139(11) 0.0803(12) Uani 1 1 d . . . . .
H58 H 0.8170 0.3428 0.1956 0.096 Uiso 1 1 calc R . . . .
C59 C 0.64157(15) 0.1023(3) -0.23705(10) 0.0653(9) Uani 1 1 d . . . . .
H59 H 0.6304 0.0862 -0.2660 0.078 Uiso 1 1 calc R . . . .
C60 C 0.96224(19) 0.0877(3) 0.17957(11) 0.0732(10) Uani 1 1 d . . . . .
H60 H 0.9546 0.0296 0.1937 0.088 Uiso 1 1 calc R . . . .
C61 C 0.80420(18) 0.2069(4) 0.21394(12) 0.0958(16) Uani 1 1 d . . . . .
H61 H 0.8353 0.2047 0.2347 0.115 Uiso 1 1 calc R . . . .
C62 C 0.7704(2) 0.1284(3) 0.20680(12) 0.0945(16) Uani 1 1 d . . . . .
H62 H 0.7788 0.0727 0.2226 0.113 Uiso 1 1 calc R . . . .

loop_
_atom_site_aniso_label
_atom_site_aniso_U_11
_atom_site_aniso_U_22
_atom_site_aniso_U_33
_atom_site_aniso_U_23
_atom_site_aniso_U_13
_atom_site_aniso_U_12
S1 0.0447(3) 0.0445(4) 0.0468(4) -0.0072(3) 0.0026(3) -0.0086(3)
S2 0.0499(3) 0.0473(4) 0.0357(3) -0.0071(3) -0.0016(3) -0.0007(3)
S3 0.0422(3) 0.0504(4) 0.0371(3) 0.0028(3) 0.0004(2) 0.0024(3)
S4 0.0657(4) 0.0522(4) 0.0330(3) -0.0015(3) -0.0050(3) 0.0242(3)
S5 0.0416(3) 0.0733(5) 0.0448(4) -0.0105(3) -0.0006(3) -0.0130(3)
S6 0.0589(4) 0.0806(5) 0.0367(3) -0.0073(3) 0.0064(3) -0.0262(4)
S7 0.0820(5) 0.0568(4) 0.0345(3) 0.0097(3) -0.0017(3) -0.0034(4)
S8 0.0709(5) 0.0616(5) 0.0455(4) -0.0081(3) 0.0034(3) -0.0243(4)
N1 0.0446(11) 0.0420(11) 0.0348(10) 0.0006(8) -0.0026(9) 0.0076(9)
C2 0.0469(13) 0.0340(12) 0.0390(13) -0.0020(10) -0.0021(10) 0.0110(10)
O3 0.0386(9) 0.0807(15) 0.0577(12) -0.0005(11) 0.0020(9) 0.0016(10)
N4 0.0532(12) 0.0394(11) 0.0374(11) -0.0042(9) -0.0004(9) -0.0011(10)
O5 0.0799(14) 0.0528(12) 0.0465(11) 0.0117(9) 0.0060(10) 0.0081(10)
C6 0.0492(14) 0.0493(15) 0.0381(13) -0.0081(11) -0.0050(11) 0.0015(12)
C7 0.0393(12) 0.0528(15) 0.0322(12) 0.0007(10) 0.0005(10) 0.0036(11)
C8 0.0524(14) 0.0514(15) 0.0320(12) -0.0081(11) 0.0067(11) 0.0006(12)
C9 0.0550(15) 0.0458(15) 0.0381(13) -0.0004(11) -0.0058(11) 0.0147(12)
C10 0.0470(13) 0.0418(13) 0.0298(11) 0.0013(10) -0.0027(10) 0.0093(11)
O11 0.0959(16) 0.0482(12) 0.0473(11) -0.0167(9) -0.0042(11) -0.0004(11)
N12 0.0521(12) 0.0460(12) 0.0385(11) -0.0047(9) -0.0076(9) 0.0042(10)
O13 0.0524(11) 0.0824(16) 0.0544(13) 0.0030(11) 0.0055(9) -0.0064(10)
C14 0.0468(13) 0.0433(14) 0.0315(12) 0.0047(10) -0.0023(10) 0.0006(11)
C15 0.0486(13) 0.0366(13) 0.0414(14) 0.0017(10) 0.0037(11) 0.0110(11)
N16 0.0563(13) 0.0511(13) 0.0325(11) 0.0005(9) 0.0018(9) -0.0101(10)
C17 0.0623(17) 0.067(2) 0.0406(15) -0.0059(13) -0.0035(13) 0.0123(15)
C18 0.0403(12) 0.0464(14) 0.0382(13) -0.0077(10) -0.0015(10) 0.0029(11)
C19 0.0448(13) 0.0464(14) 0.0293(11) 0.0002(10) -0.0022(10) 0.0069(11)
C20 0.0523(14) 0.0482(15) 0.0307(12) -0.0048(10) 0.0034(11) 0.0049(12)
C21 0.0686(18) 0.0524(17) 0.0478(16) 0.0012(13) -0.0054(14) -0.0031(14)
C22 0.0637(16) 0.0344(13) 0.0438(14) 0.0036(11) -0.0101(12) 0.0000(12)
C23 0.0419(12) 0.0411(13) 0.0356(12) -0.0029(10) 0.0073(10) 0.0011(10)
C24 0.0581(15) 0.0426(14) 0.0387(13) -0.0009(11) -0.0022(12) -0.0060(12)
C25 0.0413(13) 0.0546(16) 0.0502(16) -0.0069(12) -0.0047(12) 0.0058(12)
C26 0.0422(13) 0.0563(16) 0.0401(14) -0.0074(12) 0.0072(11) 0.0017(12)
C27 0.0503(14) 0.0421(14) 0.0396(13) 0.0040(10) 0.0032(11) -0.0035(11)
C28 0.0522(14) 0.0439(14) 0.0460(15) -0.0027(11) -0.0086(12) -0.0019(12)
C29 0.0503(14) 0.0593(16) 0.0311(12) -0.0080(11) 0.0034(11) 0.0123(13)
O30 0.146(2) 0.0934(19) 0.0506(13) -0.0020(13) 0.0279(15) -0.0642(18)
C31 0.0610(17) 0.0573(17) 0.0412(15) -0.0117(12) 0.0057(12) -0.0034(14)
C32 0.0512(14) 0.0458(15) 0.0478(15) 0.0010(12) -0.0012(12) -0.0059(12)
C33 0.0527(14) 0.0474(15) 0.0372(13) -0.0006(11) -0.0079(11) 0.0051(12)
C34 0.0486(13) 0.0475(14) 0.0306(12) 0.0014(10) 0.0017(10) -0.0039(11)
C35 0.092(2) 0.0510(17) 0.0413(15) -0.0058(13) 0.0050(15) -0.0068(16)
C36 0.0594(15) 0.0331(12) 0.0445(14) -0.0015(10) -0.0065(12) 0.0108(11)
C37 0.0526(15) 0.0495(16) 0.0527(16) -0.0025(12) -0.0064(13) 0.0162(12)
C38 0.0539(15) 0.0520(16) 0.0500(16) -0.0008(12) -0.0158(13) 0.0110(13)
C39 0.0408(13) 0.0527(16) 0.0521(16) -0.0001(12) 0.0041(12) 0.0044(12)
C40 0.0613(17) 0.079(2) 0.0295(13) 0.0028(13) 0.0025(12) -0.0051(15)
O41 0.0442(11) 0.143(2) 0.0643(15) -0.0318(15) -0.0043(10) -0.0015(13)
C42 0.0578(16) 0.0475(15) 0.0421(15) 0.0000(11) 0.0069(12) 0.0119(12)
C43 0.0491(14) 0.0552(15) 0.0303(12) 0.0012(11) -0.0030(10) -0.0055(12)
C44 0.079(2) 0.0662(19) 0.0324(14) -0.0044(13) -0.0076(14) -0.0099(16)
C45 0.0537(15) 0.0559(16) 0.0405(14) 0.0022(12) 0.0014(12) -0.0102(13)
C46 0.0619(16) 0.0515(16) 0.0396(14) 0.0007(12) 0.0004(12) -0.0038(13)
C47 0.081(2) 0.0549(18) 0.0462(16) -0.0043(13) 0.0127(15) -0.0111(16)
C48 0.077(2) 0.068(2) 0.0471(17) -0.0077(15) -0.0050(15) -0.0154(17)
C49 0.088(2) 0.068(2) 0.0451(17) 0.0032(15) -0.0028(16) 0.0258(19)
C50 0.0735(19) 0.0490(16) 0.0413(15) 0.0073(12) -0.0099(13) -0.0052(14)
C51 0.0627(17) 0.0701(19) 0.0323(13) 0.0015(13) 0.0010(12) -0.0080(15)
O52 0.0959(19) 0.138(3) 0.0706(17) 0.0157(17) 0.0062(14) -0.0661(19)
C53 0.0687(18) 0.0634(19) 0.0427(15) -0.0022(13) -0.0088(14) -0.0161(15)
C54 0.0486(14) 0.084(2) 0.0344(13) -0.0141(14) 0.0040(12) -0.0007(15)
C55 0.0620(17) 0.0474(16) 0.0491(16) -0.0082(12) -0.0062(13) 0.0167(13)
O56 0.138(2) 0.0576(14) 0.0741(17) -0.0304(12) -0.0044(16) -0.0045(15)
C57 0.096(2) 0.065(2) 0.0430(16) -0.0079(14) -0.0033(16) 0.0318(18)
C58 0.0602(19) 0.134(4) 0.0469(18) -0.024(2) -0.0047(15) 0.004(2)
C59 0.077(2) 0.087(2) 0.0318(14) -0.0080(14) -0.0062(14) -0.0141(18)
C60 0.114(3) 0.057(2) 0.0485(18) 0.0068(15) 0.0126(19) 0.008(2)
C61 0.076(2) 0.164(5) 0.048(2) -0.034(3) -0.0169(18) 0.049(3)
C62 0.124(3) 0.114(3) 0.0453(19) -0.015(2) -0.017(2) 0.076(3)

loop_
_atom_type_symbol
_atom_type_description
_atom_type_scat_dispersion_real
_atom_type_scat_dispersion_imag
_atom_type_scat_source
C C 0.0148 0.0070 'International Tables Vol C Tables 4.2.6.8 and 6.1.1.4'
H H 0.0000 0.0000 'International Tables Vol C Tables 4.2.6.8 and 6.1.1.4'
N N 0.0253 0.0136 'International Tables Vol C Tables 4.2.6.8 and 6.1.1.4'
O O 0.0412 0.0250 'International Tables Vol C Tables 4.2.6.8 and 6.1.1.4'
S S 0.2924 0.4247 'International Tables Vol C Tables 4.2.6.8 and 6.1.1.4'

loop_
_geom_angle_atom_site_label_1
_geom_angle_atom_site_label_2
_geom_angle_atom_site_label_3
_geom_angle
_geom_angle_site_symmetry_1
_geom_angle_site_symmetry_3
_geom_angle_publ_flag
C18 S1 C23 102.63(11) . . ?
O11 S2 N12 112.40(13) . . ?
O11 S2 O13 115.47(14) . . ?
O11 S2 C20 111.42(12) . . ?
N12 S2 C20 93.17(12) . . ?
O13 S2 N12 109.78(12) . . ?
O13 S2 C20 112.49(13) . . ?
N1 S3 C7 95.17(11) . . ?
O3 S3 N1 109.10(12) . . ?
O3 S3 C7 109.14(13) . . ?
O5 S3 N1 110.20(12) . . ?
O5 S3 O3 117.75(14) . . ?
O5 S3 C7 113.13(13) . . ?
C33 S4 C10 102.58(12) . . ?
C31 S5 C26 100.26(12) . . ?
N16 S6 C43 95.63(12) . . ?
O30 S6 N16 109.85(15) . . ?
O30 S6 O41 117.26(19) . . ?
O30 S6 C43 113.72(15) . . ?
O41 S6 N16 109.87(13) . . ?
O41 S6 C43 108.36(15) . . ?
C34 S7 C21 98.66(13) . . ?
N4 S8 C54 93.56(13) . . ?
O52 S8 N4 111.30(14) . . ?
O52 S8 C54 111.49(18) . . ?
O52 S8 O56 116.12(19) . . ?
O56 S8 N4 110.98(15) . . ?
O56 S8 C54 111.19(15) . . ?
C9 N1 S3 113.22(16) . . ?
C10 N1 S3 107.77(15) . . ?
C10 N1 C9 112.8(2) . . ?
C25 C2 C9 121.4(2) . . ?
C25 C2 C27 118.5(2) . . ?
C27 C2 C9 120.1(2) . . ?
C23 N4 S8 114.75(17) . . ?
C23 N4 C42 119.8(2) . . ?
C42 N4 S8 118.51(18) . . ?
C33 C6 C18 111.4(2) . . ?
C19 C7 S3 108.59(18) . . ?
C19 C7 C40 122.8(3) . . ?
C40 C7 S3 128.6(2) . . ?
C20 C8 C26 113.8(2) . . ?
C20 C8 C47 119.2(3) . . ?
C47 C8 C26 127.0(3) . . ?
C2 C9 N1 110.7(2) . . ?
N1 C10 S4 114.20(17) . . ?
N1 C10 C19 107.33(19) . . ?
C19 C10 S4 108.04(17) . . ?
C26 N12 S2 114.10(17) . . ?
C26 N12 C55 120.1(2) . . ?
C55 N12 S2 117.78(19) . . ?
C43 C14 C34 113.5(2) . . ?
C43 C14 C45 119.3(2) . . ?
C45 C14 C34 127.1(2) . . ?
C24 C15 C42 120.7(2) . . ?
C39 C15 C24 118.8(2) . . ?
C39 C15 C42 120.6(2) . . ?
C34 N16 S6 109.70(17) . . ?
C34 N16 C50 115.3(2) . . ?
C50 N16 S6 117.07(18) . . ?
C49 C17 C20 117.0(3) . . ?
C6 C18 S1 110.82(17) . . ?
C7 C19 C10 113.5(2) . . ?
C7 C19 C46 119.0(2) . . ?
C46 C19 C10 127.5(2) . . ?
C8 C20 S2 110.7(2) . . ?
C8 C20 C17 123.1(3) . . ?
C17 C20 S2 126.2(2) . . ?
C35 C21 S7 110.0(2) . . ?
C32 C22 C50 120.0(3) . . ?
C38 C22 C32 118.0(3) . . ?
C38 C22 C50 121.9(3) . . ?
N4 C23 S1 112.66(17) . . ?
N4 C23 C29 105.0(2) . . ?
C29 C23 S1 116.69(18) . . ?
C27 C24 C15 120.3(2) . . ?
C2 C25 C39 120.7(2) . . ?
C8 C26 S5 113.62(19) . . ?
N12 C26 S5 112.65(18) . . ?
N12 C26 C8 105.3(2) . . ?
C24 C27 C2 121.0(2) . . ?
C32 C28 C36 120.3(3) . . ?
C54 C29 C23 113.5(3) . . ?
C54 C29 C57 119.1(3) . . ?
C57 C29 C23 127.3(3) . . ?
C35 C31 S5 113.4(2) . . ?
C28 C32 C22 121.5(3) . . ?
C6 C33 S4 116.52(19) . . ?
C14 C34 S7 107.09(18) . . ?
N16 C34 S7 114.51(18) . . ?
N16 C34 C14 107.55(19) . . ?
C21 C35 C31 113.7(3) . . ?
C28 C36 C55 121.0(2) . . ?
C37 C36 C28 118.3(3) . . ?
C37 C36 C55 120.7(3) . . ?
C36 C37 C38 121.2(3) . . ?
C22 C38 C37 120.7(3) . . ?
C15 C39 C25 120.7(3) . . ?
C59 C40 C7 117.7(3) . . ?
N4 C42 C15 111.8(2) . . ?
C14 C43 S6 109.25(19) . . ?
C14 C43 C51 122.6(3) . . ?
C51 C43 S6 127.9(2) . . ?
C53 C44 C51 120.2(3) . . ?
C14 C45 C53 118.3(3) . . ?
C19 C46 C48 118.9(3) . . ?
C8 C47 C60 118.5(3) . . ?
C59 C48 C46 121.2(3) . . ?
C60 C49 C17 120.6(3) . . ?
N16 C50 C22 110.4(2) . . ?
C44 C51 C43 117.6(3) . . ?
C44 C53 C45 121.8(3) . . ?
C29 C54 S8 111.0(2) . . ?
C29 C54 C58 123.5(3) . . ?
C58 C54 S8 125.4(3) . . ?
N12 C55 C36 112.8(2) . . ?
C29 C57 C62 118.0(4) . . ?
C61 C58 C54 117.1(4) . . ?
C40 C59 C48 120.4(3) . . ?
C49 C60 C47 121.5(3) . . ?
C62 C61 C58 120.7(4) . . ?
C61 C62 C57 121.7(4) . . ?

loop_
_geom_bond_atom_site_label_1
_geom_bond_atom_site_label_2
_geom_bond_distance
_geom_bond_site_symmetry_2
_geom_bond_publ_flag
S1 C18 1.809(3) . ?
S1 C23 1.811(3) . ?
S2 O11 1.432(2) . ?
S2 N12 1.644(2) . ?
S2 O13 1.433(2) . ?
S2 C20 1.739(3) . ?
S3 N1 1.678(2) . ?
S3 O3 1.4275(19) . ?
S3 O5 1.424(2) . ?
S3 C7 1.756(3) . ?
S4 C10 1.820(2) . ?
S4 C33 1.812(3) . ?
S5 C26 1.819(3) . ?
S5 C31 1.805(3) . ?
S6 N16 1.668(2) . ?
S6 O30 1.420(3) . ?
S6 O41 1.439(3) . ?
S6 C43 1.745(3) . ?
S7 C21 1.845(3) . ?
S7 C34 1.808(3) . ?
S8 N4 1.629(2) . ?
S8 O52 1.427(2) . ?
S8 C54 1.733(3) . ?
S8 O56 1.436(3) . ?
N1 C9 1.496(3) . ?
N1 C10 1.490(3) . ?
C2 C9 1.494(4) . ?
C2 C25 1.386(4) . ?
C2 C27 1.386(4) . ?
N4 C23 1.461(3) . ?
N4 C42 1.476(3) . ?
C6 C18 1.522(3) . ?
C6 C33 1.509(4) . ?
C7 C19 1.382(3) . ?
C7 C40 1.384(4) . ?
C8 C20 1.376(4) . ?
C8 C26 1.500(4) . ?
C8 C47 1.390(4) . ?
C10 C19 1.512(3) . ?
N12 C26 1.464(4) . ?
N12 C55 1.478(3) . ?
C14 C34 1.514(3) . ?
C14 C43 1.378(3) . ?
C14 C45 1.384(4) . ?
C15 C24 1.396(4) . ?
C15 C39 1.379(4) . ?
C15 C42 1.513(4) . ?
N16 C34 1.472(3) . ?
N16 C50 1.488(4) . ?
C17 C20 1.394(4) . ?
C17 C49 1.388(5) . ?
C19 C46 1.383(4) . ?
C21 C35 1.469(4) . ?
C22 C32 1.394(4) . ?
C22 C38 1.383(4) . ?
C22 C50 1.507(4) . ?
C23 C29 1.512(4) . ?
C24 C27 1.383(4) . ?
C25 C39 1.391(4) . ?
C28 C32 1.376(4) . ?
C28 C36 1.395(4) . ?
C29 C54 1.369(4) . ?
C29 C57 1.385(4) . ?
C31 C35 1.508(4) . ?
C36 C37 1.383(4) . ?
C36 C55 1.512(4) . ?
C37 C38 1.386(4) . ?
C40 C59 1.380(5) . ?
C43 C51 1.384(4) . ?
C44 C51 1.381(4) . ?
C44 C53 1.378(4) . ?
C45 C53 1.385(4) . ?
C46 C48 1.388(4) . ?
C47 C60 1.392(5) . ?
C48 C59 1.383(5) . ?
C49 C60 1.380(5) . ?
C54 C58 1.387(4) . ?
C57 C62 1.395(5) . ?
C58 C61 1.375(6) . ?
C61 C62 1.374(7) . ?
